data_4323978
loop_
_publ_author_name
'Robert Lam'
'Arthur Mar'

_publ_section_title
;
 Synthesis and Structure of Ba2Sn3Sb6, a Zintl Phase Containing Channels
 and Chains
;
_journal_name_full 'Inorganic Chemistry'
_journal_page_first 6959
_journal_page_last 6963
_journal_paper_doi 10.1021/ic960716o
_journal_volume 35
_journal_year 1996
_chemical_compound_source 'Rxn. of BaO, La, Sb, Sn at 900 C'
_chemical_formula_analytical 'Ba1.6(2) Sn3.0(2) Sb6.1(3)'
_chemical_formula_sum 'Ba2 Sb6 Sn3'
_chemical_formula_weight 1361.25
_chemical_name_common 'Barium tin antimonide'
_chemical_name_systematic 'Dibarium hexaantimonidotristannate'
_space_group_IT_number 62
_symmetry_cell_setting orthorhombic
_symmetry_space_group_name_Hall '-P 2ac 2n'
_symmetry_space_group_name_H-M 'P n m a'
_atom_sites_solution_hydrogens geom
_atom_sites_solution_primary direct
_atom_sites_solution_secondary difmap
_audit_creation_method SHELXL
_cell_angle_alpha 90.00
_cell_angle_beta 90.00
_cell_angle_gamma 90.00
_cell_formula_units_Z 4
_cell_length_a 13.3510(13)
_cell_length_b 4.4100(5)
_cell_length_c 24.449(3)
_cell_measurement_reflns_used 24
_cell_measurement_temperature 223(2)
_cell_measurement_theta_max 16
_cell_measurement_theta_min 10
_cell_volume 1439.5(3)
_computing_cell_refinement 'CAD4/PC (Enraf-Nonius)'
_computing_data_collection 'CAD4/PC (Enraf-Nonius)'
_computing_data_reduction XCAD4
_computing_molecular_graphics 'Siemens SHELXTL'
_computing_publication_material 'Siemens SHELXTL'
_computing_structure_refinement 'Siemens SHELXTL'
_computing_structure_solution 'Siemens SHELXTL'
_diffrn_ambient_temperature 223(2)
_diffrn_measurement_device 'Enraf-Nonius CAD4'
_diffrn_measurement_method 'theta-two theta'
_diffrn_radiation_monochromator graphite
_diffrn_radiation_source 'fine-focus sealed tube'
_diffrn_radiation_type MoK\a
_diffrn_radiation_wavelength 0.71073
_diffrn_reflns_av_R_equivalents 0.1913
_diffrn_reflns_av_sigmaI/netI 0.1282
_diffrn_reflns_limit_h_max 21
_diffrn_reflns_limit_h_min -21
_diffrn_reflns_limit_k_max 7
_diffrn_reflns_limit_k_min -7
_diffrn_reflns_limit_l_max 39
_diffrn_reflns_limit_l_min 0
_diffrn_reflns_number 4949
_diffrn_reflns_theta_max 24.99
_diffrn_reflns_theta_min 1.67
_diffrn_standards_interval_time '7200 s'
_diffrn_standards_number 3
_exptl_absorpt_coefficient_mu 21.494
_exptl_absorpt_correction_T_max 0.780
_exptl_absorpt_correction_T_min 0.666
_exptl_absorpt_correction_type empirical
_exptl_crystal_colour Silver
_exptl_crystal_density_diffrn 6.281
_exptl_crystal_description Needle
_exptl_crystal_F_000 2272
_exptl_crystal_size_max 0.488
_exptl_crystal_size_mid 0.016
_exptl_crystal_size_min 0.012
_refine_diff_density_max 3.237
_refine_diff_density_min -2.388
_refine_diff_density_rms 0.629
_refine_ls_extinction_coef 0.00003(4)
_refine_ls_extinction_expression Fc^*^=kFc[1+0.001xFc^2^\l^3^/sin(2\q)]^-1/4^
_refine_ls_extinction_method SHELXL
_refine_ls_goodness_of_fit_all 1.015
_refine_ls_goodness_of_fit_obs 1.084
_refine_ls_matrix_type full
_refine_ls_number_parameters 68
_refine_ls_number_reflns 1443
_refine_ls_number_restraints 0
_refine_ls_restrained_S_all 1.024
_refine_ls_restrained_S_obs 1.084
_refine_ls_R_factor_all 0.0986
_refine_ls_R_factor_obs 0.0562
_refine_ls_shift/esd_max 0.005
_refine_ls_shift/esd_mean 0.001
_refine_ls_structure_factor_coef Fsqd
_refine_ls_weighting_details 'w=1/[\s^2^(Fo^2^)+(0.0042P)^2^+0.0000P] where P=(Fo^2^+2Fc^2^)/3'
_refine_ls_weighting_scheme calc
_refine_ls_wR_factor_all 0.1050
_refine_ls_wR_factor_obs 0.0903
_reflns_number_observed 977
_reflns_number_total 1448
_reflns_observed_criterion >2sigma(I)
_cod_data_source_file ic960716o.cif
_cod_data_source_block pnma
_cod_depositor_comments
;
The following automatic conversions were performed:

'_refine_ls_weighting_scheme' value 'calc
w=1/[\s^2^(Fo^2^)+(0.0042P)^2^+0.0000P] where P=(Fo^2^+2Fc^2^)/3' was
changed to 'calc'. New tag '_refine_ls_weighting_details' was
created. The value of the new tag was set to
'w=1/[\s^2^(Fo^2^)+(0.0042P)^2^+0.0000P] where P=(Fo^2^+2Fc^2^)/3'.

Automatic conversion script
Id: cif_fix_values 3143 2015-03-26 13:38:13Z robertas 
;
_cod_original_formula_sum 'Ba2 Sn3 Sb6'
_cod_database_code 4323978

loop_
_symmetry_equiv_pos_as_xyz
'x, y, z'
'-x+1/2, -y, z+1/2'
'-x, y+1/2, -z'
'x+1/2, -y+1/2, -z+1/2'
'-x, -y, -z'
'x-1/2, y, -z-1/2'
'x, -y-1/2, z'
'-x-1/2, y-1/2, z-1/2'

loop_
_atom_site_aniso_label
_atom_site_aniso_U_11
_atom_site_aniso_U_22
_atom_site_aniso_U_33
_atom_site_aniso_U_23
_atom_site_aniso_U_13
_atom_site_aniso_U_12
Ba1 0.0117(10) 0.0073(10) 0.0120(10) 0.000 0.0014(8) 0.000
Ba2 0.0127(10) 0.0051(10) 0.0160(10) 0.000 0.0000(8) 0.000
Sn1 0.0118(11) 0.0081(12) 0.0112(11) 0.000 0.0021(9) 0.000
Sn2 0.0111(11) 0.0078(12) 0.0138(12) 0.000 0.0001(10) 0.000
Sn3 0.0129(12) 0.0098(12) 0.0178(12) 0.000 0.0003(10) 0.000
Sb1 0.0111(11) 0.0069(11) 0.0191(12) 0.000 -0.0007(10) 0.000
Sb2 0.0154(11) 0.0089(11) 0.0153(12) 0.000 0.0035(10) 0.000
Sb3 0.0159(12) 0.0097(11) 0.0104(11) 0.000 -0.0016(9) 0.000
Sb4 0.0133(11) 0.0080(12) 0.0144(12) 0.000 -0.0008(10) 0.000
Sb5 0.0154(11) 0.0085(11) 0.0134(12) 0.000 -0.0006(9) 0.000
Sb6 0.0118(12) 0.0079(11) 0.0151(12) 0.000 -0.0002(9) 0.000

loop_
_atom_site_label
_atom_site_type_symbol
_atom_site_fract_x
_atom_site_fract_y
_atom_site_fract_z
_atom_site_U_iso_or_equiv
_atom_site_thermal_displace_type
_atom_site_occupancy
_atom_site_calc_flag
_atom_site_refinement_flags
_atom_site_disorder_group
Ba1 Ba 0.13123(14) 0.2500 0.10924(8) 0.0104(5) Uani 1 d S .
Ba2 Ba 0.04841(15) 0.2500 0.42043(8) 0.0113(5) Uani 1 d S .
Sn1 Sn 0.0417(2) 0.2500 0.24939(9) 0.0104(5) Uani 1 d S .
Sn2 Sn 0.1948(2) 0.2500 0.76595(9) 0.0109(5) Uani 1 d S .
Sn3 Sn 0.3205(2) 0.2500 0.40239(10) 0.0135(5) Uani 1 d S .
Sb1 Sb 0.1609(2) 0.2500 0.57758(9) 0.0123(5) Uani 1 d S .
Sb2 Sb 0.3017(2) 0.2500 0.00171(9) 0.0132(5) Uani 1 d S .
Sb3 Sb 0.3487(2) 0.2500 0.19674(9) 0.0120(5) Uani 1 d S .
Sb4 Sb 0.3838(2) 0.2500 0.81486(9) 0.0119(5) Uani 1 d S .
Sb5 Sb 0.4297(2) 0.2500 0.50378(9) 0.0124(5) Uani 1 d S .
Sb6 Sb 0.5653(2) 0.2500 0.64425(9) 0.0116(5) Uani 1 d S .

loop_
_atom_type_symbol
_atom_type_description
_atom_type_scat_dispersion_real
_atom_type_scat_dispersion_imag
_atom_type_scat_source
Sn Sn -0.6537 1.4246 'International Tables Vol C Tables 4.2.6.8 and 6.1.1.4'
Sb Sb -0.5866 1.5461 'International Tables Vol C Tables 4.2.6.8 and 6.1.1.4'
Ba Ba -0.3244 2.2819 'International Tables Vol C Tables 4.2.6.8 and 6.1.1.4'

loop_
_geom_angle_atom_site_label_1
_geom_angle_atom_site_label_2
_geom_angle_atom_site_label_3
_geom_angle
_geom_angle_site_symmetry_1
_geom_angle_site_symmetry_3
_geom_angle_publ_flag
Sb2 Ba1 Sb5 66.03(6) . 2_554 ?
Sb2 Ba1 Sb5 66.03(6) . 2_564 ?
Sb5 Ba1 Sb5 78.40(6) 2_554 2_564 ?
Sb2 Ba1 Sb6 132.02(5) . 2_554 ?
Sb5 Ba1 Sb6 67.14(5) 2_554 2_554 ?
Sb5 Ba1 Sb6 113.60(7) 2_564 2_554 ?
Sb2 Ba1 Sb6 132.02(5) . 2_564 ?
Sb5 Ba1 Sb6 113.60(7) 2_554 2_564 ?
Sb5 Ba1 Sb6 67.14(5) 2_564 2_564 ?
Sb6 Ba1 Sb6 77.24(6) 2_554 2_564 ?
Sb2 Ba1 Sb3 85.49(7) . . ?
Sb5 Ba1 Sb3 128.75(5) 2_554 . ?
Sb5 Ba1 Sb3 128.75(5) 2_564 . ?
Sb6 Ba1 Sb3 117.03(6) 2_554 . ?
Sb6 Ba1 Sb3 117.03(6) 2_564 . ?
Sb2 Ba1 Sb1 48.55(5) . 2_564 ?
Sb5 Ba1 Sb1 113.87(7) 2_554 2_564 ?
Sb5 Ba1 Sb1 68.69(5) 2_564 2_564 ?
Sb6 Ba1 Sb1 177.71(7) 2_554 2_564 ?
Sb6 Ba1 Sb1 103.92(3) 2_564 2_564 ?
Sb3 Ba1 Sb1 60.70(5) . 2_564 ?
Sb2 Ba1 Sb1 48.55(5) . 2_554 ?
Sb5 Ba1 Sb1 68.69(5) 2_554 2_554 ?
Sb5 Ba1 Sb1 113.87(7) 2_564 2_554 ?
Sb6 Ba1 Sb1 103.92(3) 2_554 2_554 ?
Sb6 Ba1 Sb1 177.71(7) 2_564 2_554 ?
Sb3 Ba1 Sb1 60.70(5) . 2_554 ?
Sb1 Ba1 Sb1 74.85(6) 2_564 2_554 ?
Sb2 Ba1 Sn1 158.34(8) . . ?
Sb5 Ba1 Sn1 128.40(5) 2_554 . ?
Sb5 Ba1 Sn1 128.40(5) 2_564 . ?
Sb6 Ba1 Sn1 61.75(5) 2_554 . ?
Sb6 Ba1 Sn1 61.75(5) 2_564 . ?
Sb3 Ba1 Sn1 72.85(6) . . ?
Sb1 Ba1 Sn1 116.96(6) 2_564 . ?
Sb1 Ba1 Sn1 116.96(6) 2_554 . ?
Sb2 Ba1 Sb5 85.13(7) . 6_556 ?
Sb5 Ba1 Sb5 46.21(5) 2_554 6_556 ?
Sb5 Ba1 Sb5 46.21(5) 2_564 6_556 ?
Sb6 Ba1 Sb5 69.83(5) 2_554 6_556 ?
Sb6 Ba1 Sb5 69.83(5) 2_564 6_556 ?
Sb3 Ba1 Sb5 170.62(8) . 6_556 ?
Sb1 Ba1 Sb5 112.39(6) 2_564 6_556 ?
Sb1 Ba1 Sb5 112.39(6) 2_554 6_556 ?
Sn1 Ba1 Sb5 116.53(7) . 6_556 ?
Sb2 Ba1 Ba1 90.0 . 1_565 ?
Sb5 Ba1 Ba1 129.20(3) 2_554 1_565 ?
Sb5 Ba1 Ba1 50.80(3) 2_564 1_565 ?
Sb6 Ba1 Ba1 128.62(3) 2_554 1_565 ?
Sb6 Ba1 Ba1 51.38(3) 2_564 1_565 ?
Sb3 Ba1 Ba1 90.0 . 1_565 ?
Sb1 Ba1 Ba1 52.58(3) 2_564 1_565 ?
Sb1 Ba1 Ba1 127.42(3) 2_554 1_565 ?
Sn1 Ba1 Ba1 90.0 . 1_565 ?
Sb5 Ba1 Ba1 90.0 6_556 1_565 ?
Sb2 Ba1 Ba1 90.0 . 1_545 ?
Sb5 Ba1 Ba1 50.80(3) 2_554 1_545 ?
Sb5 Ba1 Ba1 129.20(3) 2_564 1_545 ?
Sb6 Ba1 Ba1 51.38(3) 2_554 1_545 ?
Sb6 Ba1 Ba1 128.62(3) 2_564 1_545 ?
Sb3 Ba1 Ba1 90.0 . 1_545 ?
Sb1 Ba1 Ba1 127.42(3) 2_564 1_545 ?
Sb1 Ba1 Ba1 52.58(3) 2_554 1_545 ?
Sn1 Ba1 Ba1 90.0 . 1_545 ?
Sb5 Ba1 Ba1 90.0 6_556 1_545 ?
Ba1 Ba1 Ba1 180.00(14) 1_565 1_545 ?
Sb4 Ba2 Sb4 77.75(6) 2_554 2_564 ?
Sb4 Ba2 Sb1 79.83(5) 2_554 5_556 ?
Sb4 Ba2 Sb1 126.94(8) 2_564 5_556 ?
Sb4 Ba2 Sb1 126.94(8) 2_554 5_566 ?
Sb4 Ba2 Sb1 79.83(5) 2_564 5_566 ?
Sb1 Ba2 Sb1 76.55(6) 5_556 5_566 ?
Sb4 Ba2 Sb2 130.57(8) 2_554 2_565 ?
Sb4 Ba2 Sb2 82.95(5) 2_564 2_565 ?
Sb1 Ba2 Sb2 144.36(8) 5_556 2_565 ?
Sb1 Ba2 Sb2 92.84(5) 5_566 2_565 ?
Sb4 Ba2 Sb2 82.95(5) 2_554 2 ?
Sb4 Ba2 Sb2 130.57(8) 2_564 2 ?
Sb1 Ba2 Sb2 92.84(5) 5_556 2 ?
Sb1 Ba2 Sb2 144.36(8) 5_566 2 ?
Sb2 Ba2 Sb2 76.05(6) 2_565 2 ?
Sb4 Ba2 Sn3 69.86(5) 2_554 . ?
Sb4 Ba2 Sn3 69.86(5) 2_564 . ?
Sb1 Ba2 Sn3 141.34(3) 5_556 . ?
Sb1 Ba2 Sn3 141.34(3) 5_566 . ?
Sb2 Ba2 Sn3 60.80(5) 2_565 . ?
Sb2 Ba2 Sn3 60.80(5) 2 . ?
Sb4 Ba2 Sb2 126.21(5) 2_554 6_556 ?
Sb4 Ba2 Sb2 126.21(5) 2_564 6_556 ?
Sb1 Ba2 Sb2 46.65(4) 5_556 6_556 ?
Sb1 Ba2 Sb2 46.65(4) 5_566 6_556 ?
Sb2 Ba2 Sb2 101.89(6) 2_565 6_556 ?
Sb2 Ba2 Sb2 101.89(6) 2 6_556 ?
Sn3 Ba2 Sb2 156.90(8) . 6_556 ?
Sb4 Ba2 Sb3 68.76(6) 2_554 6_556 ?
Sb4 Ba2 Sb3 68.76(6) 2_564 6_556 ?
Sb1 Ba2 Sb3 58.35(5) 5_556 6_556 ?
Sb1 Ba2 Sb3 58.35(5) 5_566 6_556 ?
Sb2 Ba2 Sb3 141.92(3) 2_565 6_556 ?
Sb2 Ba2 Sb3 141.92(3) 2 6_556 ?
Sn3 Ba2 Sb3 126.02(7) . 6_556 ?
Sb2 Ba2 Sb3 77.08(6) 6_556 6_556 ?
Sb4 Ba2 Ba2 51.12(3) 2_554 1_545 ?
Sb4 Ba2 Ba2 128.88(3) 2_564 1_545 ?
Sb1 Ba2 Ba2 51.72(3) 5_556 1_545 ?
Sb1 Ba2 Ba2 128.28(3) 5_566 1_545 ?
Sb2 Ba2 Ba2 128.02(3) 2_565 1_545 ?
Sb2 Ba2 Ba2 51.98(3) 2 1_545 ?
Sn3 Ba2 Ba2 90.0 . 1_545 ?
Sb2 Ba2 Ba2 90.0 6_556 1_545 ?
Sb3 Ba2 Ba2 90.0 6_556 1_545 ?
Sb4 Ba2 Ba2 128.88(3) 2_554 1_565 ?
Sb4 Ba2 Ba2 51.12(3) 2_564 1_565 ?
Sb1 Ba2 Ba2 128.28(3) 5_556 1_565 ?
Sb1 Ba2 Ba2 51.72(3) 5_566 1_565 ?
Sb2 Ba2 Ba2 51.98(3) 2_565 1_565 ?
Sb2 Ba2 Ba2 128.02(3) 2 1_565 ?
Sn3 Ba2 Ba2 90.0 . 1_565 ?
Sb2 Ba2 Ba2 90.0 6_556 1_565 ?
Sb3 Ba2 Ba2 90.0 6_556 1_565 ?
Ba2 Ba2 Ba2 180.00(15) 1_545 1_565 ?
Sb4 Ba2 Ba2 169.37(5) 2_554 5_566 ?
Sb4 Ba2 Ba2 112.85(2) 2_564 5_566 ?
Sb1 Ba2 Ba2 93.67(7) 5_556 5_566 ?
Sb1 Ba2 Ba2 58.48(5) 5_566 5_566 ?
Sb2 Ba2 Ba2 53.09(5) 2_565 5_566 ?
Sb2 Ba2 Ba2 89.03(7) 2 5_566 ?
Sn3 Ba2 Ba2 112.11(7) . 5_566 ?
Sb2 Ba2 Ba2 48.80(4) 6_556 5_566 ?
Sb3 Ba2 Ba2 115.00(7) 6_556 5_566 ?
Ba2 Ba2 Ba2 118.27(2) 1_545 5_566 ?
Ba2 Ba2 Ba2 61.73(2) 1_565 5_566 ?
Sb3 Sn1 Sb4 93.10(7) 6_556 2_564 ?
Sb3 Sn1 Sb4 93.10(7) 6_556 2_554 ?
Sb4 Sn1 Sb4 98.96(10) 2_564 2_554 ?
Sb3 Sn1 Ba1 136.30(9) 6_556 . ?
Sb4 Sn1 Ba1 114.09(6) 2_564 . ?
Sb4 Sn1 Ba1 114.09(6) 2_554 . ?
Sb4 Sn2 Sb6 102.85(10) . 6_557 ?
Sb4 Sn2 Sb3 116.11(7) . 2 ?
Sb6 Sn2 Sb3 109.99(7) 6_557 2 ?
Sb4 Sn2 Sb3 116.11(7) . 2_565 ?
Sb6 Sn2 Sb3 109.99(7) 6_557 2_565 ?
Sb3 Sn2 Sb3 101.89(10) 2 2_565 ?
Sb5 Sn3 Sb6 94.14(7) . 5_666 ?
Sb5 Sn3 Sb6 94.14(7) . 5_656 ?
Sb6 Sn3 Sb6 98.40(9) 5_666 5_656 ?
Sb5 Sn3 Ba2 113.53(9) . . ?
Sb6 Sn3 Ba2 124.52(6) 5_666 . ?
Sb6 Sn3 Ba2 124.52(6) 5_656 . ?
Sb2 Sb1 Sb2 97.87(10) 2 2_565 ?
Sb2 Sb1 Ba2 71.07(6) 2 5_556 ?
Sb2 Sb1 Ba2 127.57(9) 2_565 5_556 ?
Sb2 Sb1 Ba2 127.57(9) 2 5_566 ?
Sb2 Sb1 Ba2 71.07(6) 2_565 5_566 ?
Ba2 Sb1 Ba2 76.55(6) 5_556 5_566 ?
Sb2 Sb1 Ba1 117.57(9) 2 2_565 ?
Sb2 Sb1 Ba1 63.03(6) 2_565 2_565 ?
Ba2 Sb1 Ba1 166.90(9) 5_556 2_565 ?
Ba2 Sb1 Ba1 102.77(3) 5_566 2_565 ?
Sb2 Sb1 Ba1 63.03(6) 2 2 ?
Sb2 Sb1 Ba1 117.57(9) 2_565 2 ?
Ba2 Sb1 Ba1 102.77(3) 5_556 2 ?
Ba2 Sb1 Ba1 166.90(9) 5_566 2 ?
Ba1 Sb1 Ba1 74.85(6) 2_565 2 ?
Sb1 Sb2 Sb1 97.87(10) 2_564 2_554 ?
Sb1 Sb2 Ba1 68.42(6) 2_564 . ?
Sb1 Sb2 Ba1 68.42(6) 2_554 . ?
Sb1 Sb2 Ba2 78.01(5) 2_564 2_564 ?
Sb1 Sb2 Ba2 136.15(9) 2_554 2_564 ?
Ba1 Sb2 Ba2 141.77(3) . 2_564 ?
Sb1 Sb2 Ba2 136.15(9) 2_564 2_554 ?
Sb1 Sb2 Ba2 78.01(5) 2_554 2_554 ?
Ba1 Sb2 Ba2 141.77(3) . 2_554 ?
Ba2 Sb2 Ba2 76.05(6) 2_564 2_554 ?
Sb1 Sb2 Ba2 62.27(6) 2_564 6_656 ?
Sb1 Sb2 Ba2 62.27(6) 2_554 6_656 ?
Ba1 Sb2 Ba2 100.86(7) . 6_656 ?
Ba2 Sb2 Ba2 78.11(6) 2_564 6_656 ?
Ba2 Sb2 Ba2 78.11(6) 2_554 6_656 ?
Sn2 Sb3 Sn2 101.89(10) 2_564 2_554 ?
Sn2 Sb3 Sn1 84.89(7) 2_564 6_656 ?
Sn2 Sb3 Sn1 84.89(7) 2_554 6_656 ?
Sn2 Sb3 Ba1 100.88(7) 2_564 . ?
Sn2 Sb3 Ba1 100.88(7) 2_554 . ?
Sn1 Sb3 Ba1 170.70(10) 6_656 . ?
Sn2 Sb3 Ba2 125.14(6) 2_564 6_656 ?
Sn2 Sb3 Ba2 125.14(6) 2_554 6_656 ?
Sn1 Sb3 Ba2 74.13(7) 6_656 6_656 ?
Ba1 Sb3 Ba2 96.57(7) . 6_656 ?
Sn2 Sb4 Sn1 94.21(7) . 2 ?
Sn2 Sb4 Sn1 94.21(7) . 2_565 ?
Sn1 Sb4 Sn1 98.96(10) 2 2_565 ?
Sn2 Sb4 Ba2 123.19(7) . 2_565 ?
Sn1 Sb4 Ba2 142.59(9) 2 2_565 ?
Sn1 Sb4 Ba2 80.79(5) 2_565 2_565 ?
Sn2 Sb4 Ba2 123.19(7) . 2 ?
Sn1 Sb4 Ba2 80.79(5) 2 2 ?
Sn1 Sb4 Ba2 142.59(9) 2_565 2 ?
Ba2 Sb4 Ba2 77.75(6) 2_565 2 ?
Sn3 Sb5 Sb5 105.85(10) . 5_666 ?
Sn3 Sb5 Sb5 105.85(10) . 5_656 ?
Sb5 Sb5 Sb5 98.88(14) 5_666 5_656 ?
Sn3 Sb5 Ba1 121.26(7) . 2_565 ?
Sb5 Sb5 Ba1 73.60(7) 5_666 2_565 ?
Sb5 Sb5 Ba1 132.69(12) 5_656 2_565 ?
Sn3 Sb5 Ba1 121.26(7) . 2 ?
Sb5 Sb5 Ba1 132.69(12) 5_666 2 ?
Sb5 Sb5 Ba1 73.60(7) 5_656 2 ?
Ba1 Sb5 Ba1 78.40(6) 2_565 2 ?
Sn3 Sb5 Ba1 74.70(7) . 6_656 ?
Sb5 Sb5 Ba1 60.19(8) 5_666 6_656 ?
Sb5 Sb5 Ba1 60.19(8) 5_656 6_656 ?
Ba1 Sb5 Ba1 133.79(5) 2_565 6_656 ?
Ba1 Sb5 Ba1 133.79(5) 2 6_656 ?
Sn2 Sb6 Sn3 89.08(7) 6_657 5_666 ?
Sn2 Sb6 Sn3 89.08(7) 6_657 5_656 ?
Sn3 Sb6 Sn3 98.40(9) 5_666 5_656 ?
Sn2 Sb6 Ba1 130.52(6) 6_657 2 ?
Sn3 Sb6 Ba1 140.03(9) 5_666 2 ?
Sn3 Sb6 Ba1 79.71(5) 5_656 2 ?
Sn2 Sb6 Ba1 130.52(6) 6_657 2_565 ?
Sn3 Sb6 Ba1 79.71(5) 5_666 2_565 ?
Sn3 Sb6 Ba1 140.03(9) 5_656 2_565 ?
Ba1 Sb6 Ba1 77.24(6) 2 2_565 ?

loop_
_geom_bond_atom_site_label_1
_geom_bond_atom_site_label_2
_geom_bond_distance
_geom_bond_site_symmetry_2
_geom_bond_publ_flag
Ba1 Sb2 3.478(3) . ?
Ba1 Sb5 3.489(2) 2_554 ?
Ba1 Sb5 3.489(2) 2_564 ?
Ba1 Sb6 3.533(2) 2_554 ?
Ba1 Sb6 3.533(2) 2_564 ?
Ba1 Sb3 3.607(3) . ?
Ba1 Sb1 3.628(2) 2_564 ?
Ba1 Sb1 3.628(2) 2_554 ?
Ba1 Sn1 3.629(3) . ?
Ba1 Sb5 3.857(3) 6_556 ?
Ba1 Ba1 4.4100(5) 1_565 ?
Ba1 Ba1 4.4100(5) 1_545 ?
Ba2 Sb4 3.513(2) 2_554 ?
Ba2 Sb4 3.513(2) 2_564 ?
Ba2 Sb1 3.560(2) 5_556 ?
Ba2 Sb1 3.560(2) 5_566 ?
Ba2 Sb2 3.580(2) 2_565 ?
Ba2 Sb2 3.580(2) 2 ?
Ba2 Sn3 3.659(3) . ?
Ba2 Sb2 3.804(3) 6_556 ?
Ba2 Sb3 3.913(3) 6_556 ?
Ba2 Ba2 4.4100(5) 1_545 ?
Ba2 Ba2 4.4100(5) 1_565 ?
Ba2 Ba2 4.655(4) 5_566 ?
Sn1 Sb3 2.894(3) 6_556 ?
Sn1 Sb4 2.901(2) 2_564 ?
Sn1 Sb4 2.901(2) 2_554 ?
Sn2 Sb4 2.793(3) . ?
Sn2 Sb6 2.794(3) 6_557 ?
Sn2 Sb3 2.840(2) 2 ?
Sn2 Sb3 2.840(2) 2_565 ?
Sn3 Sb5 2.876(3) . ?
Sn3 Sb6 2.913(2) 5_666 ?
Sn3 Sb6 2.913(2) 5_656 ?
Sb1 Sb2 2.924(2) 2 ?
Sb1 Sb2 2.924(2) 2_565 ?
Sb1 Ba2 3.560(2) 5_556 ?
Sb1 Ba2 3.560(2) 5_566 ?
Sb1 Ba1 3.628(2) 2_565 ?
Sb1 Ba1 3.628(2) 2 ?
Sb2 Sb1 2.924(2) 2_564 ?
Sb2 Sb1 2.924(2) 2_554 ?
Sb2 Ba2 3.580(2) 2_564 ?
Sb2 Ba2 3.580(2) 2_554 ?
Sb2 Ba2 3.804(3) 6_656 ?
Sb3 Sn2 2.839(2) 2_564 ?
Sb3 Sn2 2.839(2) 2_554 ?
Sb3 Sn1 2.894(3) 6_656 ?
Sb3 Ba2 3.913(3) 6_656 ?
Sb4 Sn1 2.901(2) 2 ?
Sb4 Sn1 2.901(2) 2_565 ?
Sb4 Ba2 3.513(2) 2_565 ?
Sb4 Ba2 3.513(2) 2 ?
Sb5 Sb5 2.902(3) 5_666 ?
Sb5 Sb5 2.902(3) 5_656 ?
Sb5 Ba1 3.489(2) 2_565 ?
Sb5 Ba1 3.489(2) 2 ?
Sb5 Ba1 3.857(3) 6_656 ?
Sb6 Sn2 2.794(3) 6_657 ?
Sb6 Sn3 2.913(2) 5_666 ?
Sb6 Sn3 2.913(2) 5_656 ?
Sb6 Ba1 3.533(2) 2 ?
Sb6 Ba1 3.533(2) 2_565 ?
